data_9001818
loop_
_publ_author_name
'Cellai, D.'
'Bonazzi, P.'
'Carpenter, M. A.'

_publ_section_title
;Natural kalsilite, KAlSiO4, with P31c symmetry: Crystal structure and
 twinning
;
_journal_name_full 'American Mineralogist'
_journal_page_first 276
_journal_page_last 279
_journal_volume 82
_journal_year 1997
_chemical_formula_sum 'Al K O4 Si'
_chemical_name_mineral Kalsilite
_space_group_IT_number 159
_symmetry_space_group_name_Hall 'P 3 -2c'
_symmetry_space_group_name_H-M 'P 3 1 c'
_cell_angle_alpha 90
_cell_angle_beta 90
_cell_angle_gamma 120
_cell_length_a 5.157
_cell_length_b 5.157
_cell_length_c 8.706
_cell_formula_units_Z 2
_cell_volume 200.513
_database_code_amcsd 0001874
_exptl_crystal_density_diffrn 2.620
_cod_original_formula_sum 'K Al Si O4'
_cod_database_code 9001818

loop_
_space_group_symop_operation_xyz
x,y,z
x-y,-y,1/2+z
-y,x-y,z
y,x,1/2+z
-x+y,-x,z
-x,-x+y,1/2+z

loop_
_atom_site_aniso_label
_atom_site_aniso_U_11
_atom_site_aniso_U_22
_atom_site_aniso_U_33
_atom_site_aniso_U_12
_atom_site_aniso_U_13
_atom_site_aniso_U_23
K 0.01540 0.01540 0.01870 0.00770 0.00000 0.00000
Al1 0.00130 0.00130 0.01120 0.00065 0.00000 0.00000
Si2 0.01040 0.01040 0.00580 0.00520 0.00000 0.00000
O1 0.00900 0.00900 0.03100 0.00300 0.00600 0.00400
O2 0.03600 0.03600 0.00400 0.01800 0.00000 0.00000

loop_
_atom_site_label
_atom_site_fract_x
_atom_site_fract_y
_atom_site_fract_z
K 0.00000 0.00000 0.25000
Al1 0.33333 0.66667 0.05940
Si2 0.33333 0.66667 0.44160
O1 0.61600 0.01100 0.00000
O2 0.33333 0.66667 0.26000

loop_
_cod_related_entry_id
_cod_related_entry_database
_cod_related_entry_code
1 AMCSD 0001874
